data_7152456
loop_
_publ_author_name
'Hallett, David J.'
'Tanikkul, Nongluk'
'Thomas, Eric J.'

_publ_section_title
;
 Remote stereocontrol in reactions between 4- and
 5-alkoxyalk-2-enylstannanes and 1-alkoxycarbonylimines and analogues:
 stereoselective approaches to novel \a-amino acids.
;
_journal_issue 30
_journal_name_full 'Organic &amp; biomolecular chemistry'
_journal_page_first 6130
_journal_page_last 6158
_journal_paper_doi 10.1039/c2ob25097g
_journal_volume 10
_journal_year 2012
_chemical_formula_moiety 'C22 H30 Cl3 N O4'
_chemical_formula_sum 'C22 H30 Cl3 N O4'
_chemical_formula_weight 478.82
_chemical_name_systematic
;
?
;
_space_group_IT_number 2
_symmetry_cell_setting triclinic
_symmetry_space_group_name_Hall '-P 1'
_symmetry_space_group_name_H-M 'P -1'
_atom_sites_solution_hydrogens geom
_atom_sites_solution_primary direct
_atom_sites_solution_secondary difmap
_audit_creation_date 19100-11-21
_audit_creation_method 'by teXsan v1.7'
_audit_update_record
;
?
;
_cell_angle_alpha 104.76(5)
_cell_angle_beta 91.60(4)
_cell_angle_gamma 100.21(5)
_cell_formula_units_Z 2
_cell_length_a 11.185(5)
_cell_length_b 11.218(10)
_cell_length_c 10.307(5)
_cell_measurement_reflns_used 25
_cell_measurement_temperature 295(2)
_cell_measurement_theta_max 40
_cell_measurement_theta_min 25
_cell_volume 1227.1(14)
_computing_cell_refinement 'MSC/AFC Diffractometer Control'
_computing_data_collection 'MSC/AFC Diffractometer Control'
_computing_data_reduction 'teXsan (MSC, 1995)'
_computing_structure_refinement 'SHELXL-97 (Sheldrick, 1997)'
_computing_structure_solution 'SHELXS-97 (Sheldrick, 1990)'
_diffrn_ambient_temperature 295(2)
_diffrn_measured_fraction_theta_full 0.996
_diffrn_measured_fraction_theta_max 0.996
_diffrn_measurement_device_type AFC5R
_diffrn_measurement_method '2theta-omega scans'
_diffrn_radiation_monochromator graphite
_diffrn_radiation_source 'rotating anode'
_diffrn_radiation_type CuK\a
_diffrn_radiation_wavelength 1.54178
_diffrn_reflns_av_R_equivalents 0.0000
_diffrn_reflns_av_sigmaI/netI 0.0409
_diffrn_reflns_limit_h_max 12
_diffrn_reflns_limit_h_min -11
_diffrn_reflns_limit_k_max 12
_diffrn_reflns_limit_k_min -12
_diffrn_reflns_limit_l_max 11
_diffrn_reflns_limit_l_min -11
_diffrn_reflns_number 3630
_diffrn_reflns_theta_full 60.07
_diffrn_reflns_theta_max 60.07
_diffrn_reflns_theta_min 4.03
_diffrn_standards_decay_% 40.0
_diffrn_standards_interval_count 150
_diffrn_standards_number 3
_exptl_absorpt_coefficient_mu 3.603
_exptl_absorpt_correction_T_max 1.08
_exptl_absorpt_correction_T_min 0.88
_exptl_absorpt_correction_type empirical
_exptl_absorpt_process_details DIFABS
_exptl_crystal_colour colourless
_exptl_crystal_density_diffrn 1.296
_exptl_crystal_density_method 'not measured'
_exptl_crystal_description prism
_exptl_crystal_F_000 504
_exptl_crystal_size_max 0.55
_exptl_crystal_size_mid 0.33
_exptl_crystal_size_min 0.28
_refine_diff_density_max 0.378
_refine_diff_density_min -0.345
_refine_diff_density_rms 0.064
_refine_ls_extinction_method none
_refine_ls_goodness_of_fit_ref 1.092
_refine_ls_hydrogen_treatment constr
_refine_ls_matrix_type full
_refine_ls_number_parameters 275
_refine_ls_number_reflns 3630
_refine_ls_number_restraints 0
_refine_ls_restrained_S_all 1.092
_refine_ls_R_factor_all 0.1010
_refine_ls_R_factor_gt 0.0725
_refine_ls_shift/su_max 0.000
_refine_ls_shift/su_mean 0.000
_refine_ls_structure_factor_coef Fsqd
_refine_ls_weighting_details 'calc w=1/[\s^2^(Fo^2^)+(0.1253P)^2^+0.6941P] where P=(Fo^2^+2Fc^2^)/3'
_refine_ls_weighting_scheme calc
_refine_ls_wR_factor_gt 0.2040
_refine_ls_wR_factor_ref 0.2327
_reflns_number_gt 2627
_reflns_number_total 3630
_reflns_threshold_expression >2sigma(I)
_cod_data_source_file c2ob25097g.txt
_cod_data_source_block s319b
_cod_original_cell_volume 1227.2(14)
_cod_original_sg_symbol_Hall -P1
_cod_original_sg_symbol_H-M P-1
_cod_database_code 7152456

loop_
_symmetry_equiv_pos_as_xyz
'x, y, z'
'-x, -y, -z'

loop_
_atom_site_label
_atom_site_type_symbol
_atom_site_fract_x
_atom_site_fract_y
_atom_site_fract_z
_atom_site_U_iso_or_equiv
_atom_site_adp_type
_atom_site_occupancy
_atom_site_symmetry_multiplicity
_atom_site_calc_flag
_atom_site_refinement_flags
Cl1 Cl 0.32128(13) 0.12322(14) 0.48107(14) 0.1032(5) Uani 1 1 d .
Cl2 Cl 0.38010(14) 0.35781(12) 0.41539(14) 0.1004(5) Uani 1 1 d .
Cl3 Cl 0.56065(14) 0.27210(18) 0.54808(14) 0.1149(6) Uani 1 1 d .
O1 O 0.6189(3) 0.1425(3) 0.0636(3) 0.0938(11) Uani 1 1 d .
O2 O 0.5689(3) 0.2540(3) 0.2649(3) 0.0737(8) Uani 1 1 d .
O3 O 0.8673(3) 0.1637(3) -0.0811(4) 0.1024(12) Uani 1 1 d .
O4 O 0.8996(3) 0.2295(3) 0.1433(4) 0.0935(10) Uani 1 1 d .
N1 N 0.7045(3) 0.3470(3) 0.1516(3) 0.0688(9) Uani 1 1 d .
C1 C 0.7209(4) 0.4617(4) 0.2637(4) 0.0706(11) Uani 1 1 d .
H1 H 0.6464 0.4558 0.3114 0.085 Uiso 1 1 calc R
C2 C 0.7854(4) 0.3415(4) 0.0420(4) 0.0733(12) Uani 1 1 d .
H2 H 0.8480 0.4181 0.0691 0.088 Uiso 1 1 calc R
C3 C 0.8524(4) 0.2327(5) 0.0231(5) 0.0851(14) Uani 1 1 d .
C4 C 0.9673(7) 0.1304(6) 0.1427(7) 0.115(2) Uani 1 1 d .
H4A H 1.0376 0.1390 0.0906 0.138 Uiso 1 1 calc R
H4B H 0.9162 0.0487 0.1041 0.138 Uiso 1 1 calc R
C5 C 1.0068(6) 0.1449(7) 0.2881(9) 0.127(2) Uani 1 1 d .
H5A H 1.0513 0.2297 0.3273 0.153 Uiso 1 1 calc R
H5B H 1.0611 0.0874 0.2925 0.153 Uiso 1 1 calc R
C6 C 0.8957(7) 0.1179(7) 0.3709(7) 0.120(2) Uani 1 1 d .
H6A H 0.8341 0.1633 0.3520 0.144 Uiso 1 1 calc R
H6B H 0.8607 0.0289 0.3427 0.144 Uiso 1 1 calc R
C7 C 0.9287(10) 0.1541(9) 0.5143(9) 0.184(4) Uani 1 1 d .
H7A H 0.9843 0.1041 0.5345 0.276 Uiso 1 1 calc R
H7B H 0.8568 0.1411 0.5615 0.276 Uiso 1 1 calc R
H7C H 0.9669 0.2412 0.5420 0.276 Uiso 1 1 calc R
C8 C 0.7212(5) 0.3444(6) -0.0908(5) 0.0907(15) Uani 1 1 d .
H8A H 0.6769 0.2606 -0.1350 0.109 Uiso 1 1 calc R
H8B H 0.6622 0.3991 -0.0704 0.109 Uiso 1 1 calc R
C9 C 0.8051(6) 0.3884(8) -0.1858(6) 0.111(2) Uani 1 1 d .
H9 H 0.8523 0.3327 -0.2303 0.134 Uiso 1 1 calc R
C10 C 0.8183(8) 0.4924(10) -0.2117(8) 0.155(3) Uani 1 1 d .
H10A H 0.7731 0.5514 -0.1697 0.186 Uiso 1 1 calc R
H10B H 0.8734 0.5111 -0.2729 0.186 Uiso 1 1 calc R
C11 C 0.7286(4) 0.5772(4) 0.2109(4) 0.0672(11) Uani 1 1 d .
C12 C 0.8365(4) 0.6570(4) 0.2104(5) 0.0751(12) Uani 1 1 d .
H12 H 0.9084 0.6400 0.2425 0.090 Uiso 1 1 calc R
C13 C 0.8403(5) 0.7627(5) 0.1629(5) 0.0849(14) Uani 1 1 d .
H13 H 0.9143 0.8156 0.1622 0.102 Uiso 1 1 calc R
C14 C 0.7354(5) 0.7879(5) 0.1176(6) 0.0921(15) Uani 1 1 d .
H14 H 0.7374 0.8601 0.0883 0.110 Uiso 1 1 calc R
C15 C 0.6272(5) 0.7096(5) 0.1142(6) 0.0953(15) Uani 1 1 d .
H15 H 0.5560 0.7268 0.0804 0.114 Uiso 1 1 calc R
C16 C 0.6235(4) 0.6050(5) 0.1610(5) 0.0820(13) Uani 1 1 d .
H16 H 0.5492 0.5517 0.1591 0.098 Uiso 1 1 calc R
C17 C 0.8244(5) 0.4677(5) 0.3649(5) 0.0858(14) Uani 1 1 d .
H17A H 0.8065 0.3975 0.4031 0.129 Uiso 1 1 calc R
H17B H 0.8337 0.5444 0.4350 0.129 Uiso 1 1 calc R
H17C H 0.8986 0.4648 0.3205 0.129 Uiso 1 1 calc R
C18 C 0.6292(4) 0.2386(4) 0.1516(4) 0.0729(12) Uani 1 1 d .
C19 C 0.4762(4) 0.1550(4) 0.2864(4) 0.0701(11) Uani 1 1 d .
C20 C 0.3707(5) 0.1194(5) 0.1785(5) 0.0859(14) Uani 1 1 d .
H20A H 0.3415 0.1935 0.1728 0.129 Uiso 1 1 calc R
H20B H 0.3060 0.0616 0.2015 0.129 Uiso 1 1 calc R
H20C H 0.3981 0.0807 0.0933 0.129 Uiso 1 1 calc R
C21 C 0.5287(5) 0.0408(5) 0.2944(7) 0.1018(17) Uani 1 1 d .
H21A H 0.5540 0.0024 0.2080 0.153 Uiso 1 1 calc R
H21B H 0.4677 -0.0183 0.3208 0.153 Uiso 1 1 calc R
H21C H 0.5975 0.0664 0.3596 0.153 Uiso 1 1 calc R
C22 C 0.4369(4) 0.2233(4) 0.4252(5) 0.0759(12) Uani 1 1 d .

loop_
_atom_site_aniso_label
_atom_site_aniso_U_11
_atom_site_aniso_U_22
_atom_site_aniso_U_33
_atom_site_aniso_U_23
_atom_site_aniso_U_13
_atom_site_aniso_U_12
Cl1 0.0941(9) 0.1189(11) 0.1032(10) 0.0477(8) 0.0299(7) 0.0071(8)
Cl2 0.1198(11) 0.0828(8) 0.1013(10) 0.0137(7) 0.0364(8) 0.0379(7)
Cl3 0.0981(10) 0.1622(15) 0.0745(8) 0.0288(8) 0.0008(7) 0.0034(9)
O1 0.101(2) 0.072(2) 0.084(2) -0.0124(17) 0.0348(18) -0.0023(17)
O2 0.0810(19) 0.0603(16) 0.0714(18) 0.0075(13) 0.0252(15) 0.0028(14)
O3 0.100(3) 0.100(3) 0.089(2) -0.013(2) 0.033(2) 0.023(2)
O4 0.112(3) 0.081(2) 0.090(2) 0.0107(18) 0.024(2) 0.0387(19)
N1 0.072(2) 0.065(2) 0.0608(19) 0.0020(16) 0.0182(16) 0.0086(17)
C1 0.080(3) 0.058(2) 0.068(3) 0.0070(19) 0.017(2) 0.009(2)
C2 0.070(3) 0.078(3) 0.064(2) 0.006(2) 0.021(2) 0.010(2)
C3 0.077(3) 0.082(3) 0.083(3) 0.001(3) 0.024(3) 0.007(2)
C4 0.132(5) 0.106(4) 0.123(5) 0.028(4) 0.040(4) 0.062(4)
C5 0.106(5) 0.115(5) 0.182(8) 0.060(5) 0.014(5) 0.044(4)
C6 0.124(5) 0.110(5) 0.123(5) 0.021(4) 0.003(4) 0.030(4)
C7 0.247(12) 0.157(8) 0.128(7) 0.011(6) -0.018(7) 0.030(8)
C8 0.080(3) 0.114(4) 0.071(3) 0.016(3) 0.013(2) 0.012(3)
C9 0.096(4) 0.160(6) 0.079(3) 0.035(4) 0.020(3) 0.020(4)
C10 0.136(6) 0.208(9) 0.153(7) 0.104(7) 0.048(5) 0.029(6)
C11 0.066(3) 0.065(2) 0.063(2) 0.0061(19) 0.0124(19) 0.008(2)
C12 0.064(3) 0.074(3) 0.086(3) 0.020(2) 0.008(2) 0.011(2)
C13 0.072(3) 0.081(3) 0.097(3) 0.024(3) 0.008(3) 0.001(2)
C14 0.099(4) 0.083(3) 0.095(4) 0.031(3) 0.008(3) 0.010(3)
C15 0.083(3) 0.091(4) 0.112(4) 0.030(3) -0.006(3) 0.016(3)
C16 0.060(3) 0.079(3) 0.102(4) 0.020(3) 0.006(2) 0.006(2)
C17 0.105(4) 0.074(3) 0.071(3) 0.008(2) -0.003(3) 0.015(3)
C18 0.074(3) 0.070(3) 0.066(3) 0.005(2) 0.021(2) 0.006(2)
C19 0.070(3) 0.061(2) 0.073(3) 0.010(2) 0.013(2) 0.007(2)
C20 0.087(3) 0.085(3) 0.077(3) 0.009(2) 0.011(2) 0.009(3)
C21 0.102(4) 0.077(3) 0.138(5) 0.035(3) 0.028(4) 0.033(3)
C22 0.078(3) 0.075(3) 0.073(3) 0.015(2) 0.013(2) 0.012(2)

loop_
_atom_type_symbol
_atom_type_description
_atom_type_scat_dispersion_real
_atom_type_scat_dispersion_imag
_atom_type_scat_source
C C 0.0181 0.0091 'International Tables Vol C Tables 4.2.6.8 and 6.1.1.4'
H H 0.0000 0.0000 'International Tables Vol C Tables 4.2.6.8 and 6.1.1.4'
N N 0.0311 0.0180 'International Tables Vol C Tables 4.2.6.8 and 6.1.1.4'
Cl Cl 0.3639 0.7018 'International Tables Vol C Tables 4.2.6.8 and 6.1.1.4'
O O 0.0492 0.0322 'International Tables Vol C Tables 4.2.6.8 and 6.1.1.4'

loop_
_geom_angle_atom_site_label_1
_geom_angle_atom_site_label_2
_geom_angle_atom_site_label_3
_geom_angle
C18 O2 C19 121.6(3)
C3 O4 C4 116.4(4)
C18 N1 C2 116.3(3)
C18 N1 C1 123.6(3)
C2 N1 C1 119.4(3)
N1 C1 C17 111.9(4)
N1 C1 C11 110.6(3)
C17 C1 C11 114.8(4)
N1 C1 H1 106.3
C17 C1 H1 106.3
C11 C1 H1 106.3
N1 C2 C3 112.6(4)
N1 C2 C8 113.0(4)
C3 C2 C8 111.9(4)
N1 C2 H2 106.2
C3 C2 H2 106.2
C8 C2 H2 106.2
O3 C3 O4 124.2(5)
O3 C3 C2 126.3(5)
O4 C3 C2 109.4(4)
O4 C4 C5 106.0(5)
O4 C4 H4A 110.5
C5 C4 H4A 110.5
O4 C4 H4B 110.5
C5 C4 H4B 110.5
H4A C4 H4B 108.7
C4 C5 C6 111.5(6)
C4 C5 H5A 109.3
C6 C5 H5A 109.3
C4 C5 H5B 109.3
C6 C5 H5B 109.3
H5A C5 H5B 108.0
C7 C6 C5 112.4(7)
C7 C6 H6A 109.1
C5 C6 H6A 109.1
C7 C6 H6B 109.1
C5 C6 H6B 109.1
H6A C6 H6B 107.9
C6 C7 H7A 109.5
C6 C7 H7B 109.5
H7A C7 H7B 109.5
C6 C7 H7C 109.5
H7A C7 H7C 109.5
H7B C7 H7C 109.5
C9 C8 C2 114.2(4)
C9 C8 H8A 108.7
C2 C8 H8A 108.7
C9 C8 H8B 108.7
C2 C8 H8B 108.7
H8A C8 H8B 107.6
C10 C9 C8 126.6(7)
C10 C9 H9 116.7
C8 C9 H9 116.7
C9 C10 H10A 120.0
C9 C10 H10B 120.0
H10A C10 H10B 120.0
C12 C11 C16 117.6(4)
C12 C11 C1 122.6(4)
C16 C11 C1 119.7(4)
C11 C12 C13 121.2(5)
C11 C12 H12 119.4
C13 C12 H12 119.4
C14 C13 C12 119.3(5)
C14 C13 H13 120.3
C12 C13 H13 120.3
C13 C14 C15 121.0(5)
C13 C14 H14 119.5
C15 C14 H14 119.5
C14 C15 C16 119.6(5)
C14 C15 H15 120.2
C16 C15 H15 120.2
C15 C16 C11 121.2(4)
C15 C16 H16 119.4
C11 C16 H16 119.4
C1 C17 H17A 109.5
C1 C17 H17B 109.5
H17A C17 H17B 109.5
C1 C17 H17C 109.5
H17A C17 H17C 109.5
H17B C17 H17C 109.5
O1 C18 N1 124.5(4)
O1 C18 O2 125.5(4)
N1 C18 O2 110.1(3)
O2 C19 C21 111.5(4)
O2 C19 C20 111.3(4)
C21 C19 C20 111.1(4)
O2 C19 C22 99.8(3)
C21 C19 C22 111.7(4)
C20 C19 C22 111.1(4)
C19 C20 H20A 109.5
C19 C20 H20B 109.5
H20A C20 H20B 109.5
C19 C20 H20C 109.5
H20A C20 H20C 109.5
H20B C20 H20C 109.5
C19 C21 H21A 109.5
C19 C21 H21B 109.5
H21A C21 H21B 109.5
C19 C21 H21C 109.5
H21A C21 H21C 109.5
H21B C21 H21C 109.5
C19 C22 Cl2 111.1(3)
C19 C22 Cl3 111.2(3)
Cl2 C22 Cl3 107.5(2)
C19 C22 Cl1 110.8(3)
Cl2 C22 Cl1 107.9(2)
Cl3 C22 Cl1 108.1(3)

loop_
_geom_bond_atom_site_label_1
_geom_bond_atom_site_label_2
_geom_bond_distance
Cl1 C22 1.766(5)
Cl2 C22 1.762(5)
Cl3 C22 1.761(5)
O1 C18 1.204(5)
O2 C18 1.353(5)
O2 C19 1.445(5)
O3 C3 1.189(5)
O4 C3 1.345(6)
O4 C4 1.450(7)
N1 C18 1.351(5)
N1 C2 1.463(5)
N1 C1 1.474(5)
C1 C17 1.517(7)
C1 C11 1.518(6)
C1 H1 0.9800
C2 C3 1.516(7)
C2 C8 1.539(7)
C2 H2 0.9800
C4 C5 1.510(9)
C4 H4A 0.9700
C4 H4B 0.9700
C5 C6 1.555(10)
C5 H5A 0.9700
C5 H5B 0.9700
C6 C7 1.448(10)
C6 H6A 0.9700
C6 H6B 0.9700
C7 H7A 0.9600
C7 H7B 0.9600
C7 H7C 0.9600
C8 C9 1.488(8)
C8 H8A 0.9700
C8 H8B 0.9700
C9 C10 1.247(10)
C9 H9 0.9300
C10 H10A 0.9300
C10 H10B 0.9300
C11 C12 1.370(6)
C11 C16 1.387(7)
C12 C13 1.388(7)
C12 H12 0.9300
C13 C14 1.353(7)
C13 H13 0.9300
C14 C15 1.357(7)
C14 H14 0.9300
C15 C16 1.373(7)
C15 H15 0.9300
C16 H16 0.9300
C17 H17A 0.9600
C17 H17B 0.9600
C17 H17C 0.9600
C19 C21 1.519(6)
C19 C20 1.524(6)
C19 C22 1.556(6)
C20 H20A 0.9600
C20 H20B 0.9600
C20 H20C 0.9600
C21 H21A 0.9600
C21 H21B 0.9600
C21 H21C 0.9600

loop_
_geom_torsion_atom_site_label_1
_geom_torsion_atom_site_label_2
_geom_torsion_atom_site_label_3
_geom_torsion_atom_site_label_4
_geom_torsion
C18 N1 C1 C17 91.0(5)
C2 N1 C1 C17 -79.7(5)
C18 N1 C1 C11 -139.6(4)
C2 N1 C1 C11 49.7(5)
C18 N1 C2 C3 -48.8(5)
C1 N1 C2 C3 122.5(4)
C18 N1 C2 C8 79.3(5)
C1 N1 C2 C8 -109.4(5)
C4 O4 C3 O3 -3.2(7)
C4 O4 C3 C2 -179.8(4)
N1 C2 C3 O3 136.3(5)
C8 C2 C3 O3 7.7(7)
N1 C2 C3 O4 -47.2(5)
C8 C2 C3 O4 -175.8(4)
C3 O4 C4 C5 -178.3(5)
O4 C4 C5 C6 66.1(7)
C4 C5 C6 C7 -168.9(6)
N1 C2 C8 C9 157.3(5)
C3 C2 C8 C9 -74.3(6)
C2 C8 C9 C10 -106.0(9)
N1 C1 C11 C12 -103.8(5)
C17 C1 C11 C12 24.0(6)
N1 C1 C11 C16 76.3(5)
C17 C1 C11 C16 -155.8(4)
C16 C11 C12 C13 0.7(7)
C1 C11 C12 C13 -179.2(4)
C11 C12 C13 C14 0.7(8)
C12 C13 C14 C15 -2.0(8)
C13 C14 C15 C16 1.9(9)
C14 C15 C16 C11 -0.4(8)
C12 C11 C16 C15 -0.8(7)
C1 C11 C16 C15 179.1(4)
C2 N1 C18 O1 -5.5(7)
C1 N1 C18 O1 -176.4(5)
C2 N1 C18 O2 173.8(4)
C1 N1 C18 O2 2.8(6)
C19 O2 C18 O1 -5.1(8)
C19 O2 C18 N1 175.7(4)
C18 O2 C19 C21 63.5(6)
C18 O2 C19 C20 -61.1(5)
C18 O2 C19 C22 -178.4(4)
O2 C19 C22 Cl2 60.4(4)
C21 C19 C22 Cl2 178.4(3)
C20 C19 C22 Cl2 -57.0(4)
O2 C19 C22 Cl3 -59.4(4)
C21 C19 C22 Cl3 58.6(5)
C20 C19 C22 Cl3 -176.8(3)
O2 C19 C22 Cl1 -179.7(3)
C21 C19 C22 Cl1 -61.7(5)
C20 C19 C22 Cl1 62.9(5)
